data_1516618
loop_
_publ_author_name
'Nothias-Scaglia, Louis-F\'elix'
'Retailleau, Pascal'
'Paolini, Julien'
'Pannecouque, Christophe'
'Neyts, Johan'
'Dumontet, Vincent'
'Roussi, Fanny'
'Leyssen, Pieter'
'Costa, Jean'
'Litaudon, Marc'

_publ_section_title
;
 Jatrophane diterpenes as inhibitors of chikungunya virus replication:
 structure-activity relationship and discovery of a potent lead.
;
_journal_issue 6
_journal_name_full 'Journal of natural products'
_journal_page_first 1505
_journal_page_last 1512
_journal_paper_doi 10.1021/np500271u
_journal_volume 77
_journal_year 2014
_chemical_absolute_configuration ad
_chemical_formula_moiety 'C35 H42 O13, 0.20(H2 O)'
_chemical_formula_sum 'C35 H42.4 O13.2'
_chemical_formula_weight 674.29
_chemical_name_systematic
;
 ?
;
_space_group_crystal_system orthorhombic
_space_group_IT_number 19
_space_group_name_Hall 'P 2ac 2ab'
_space_group_name_H-M_alt 'P 21 21 21'
_symmetry_space_group_name_Hall 'P 2ac 2ab'
_symmetry_space_group_name_H-M 'P 21 21 21'
_atom_sites_solution_hydrogens geom
_atom_sites_solution_primary direct
_atom_sites_solution_secondary difmap
_audit_creation_method SHELXL-2012
_cell_angle_alpha 90
_cell_angle_beta 90
_cell_angle_gamma 90
_cell_formula_units_Z 4
_cell_length_a 11.2634(3)
_cell_length_b 15.8807(5)
_cell_length_c 21.1556(14)
_cell_measurement_reflns_used 7981
_cell_measurement_temperature 193(2)
_cell_measurement_theta_max 68.1
_cell_measurement_theta_min 2.1
_cell_volume 3784.1(3)
_computing_cell_refinement 'CrystalClear-SM Expert 2.0 r4 (Rigaku, 2009)'
_computing_data_collection 'CrystalClear-SM Expert 2.0 r4 (Rigaku, 2009)'
_computing_data_reduction 'CrystalClear-SM Expert 2.0 r4 (Rigaku, 2009)'
_computing_molecular_graphics 'PLATON (Spek, 2003)'
_computing_publication_material 'SHELXL-2012 (Sheldrick, 2008)'
_computing_structure_refinement 'SHELXL-2012 (Sheldrick, 2008); CRYSTALBUILDER (Welter, 2006)'
_computing_structure_solution 'SIR97 (Altomare et al, 1999)'
_diffrn_ambient_temperature 193(2)
_diffrn_measured_fraction_theta_full 0.997
_diffrn_measured_fraction_theta_max 0.996
_diffrn_radiation_type CuK\a
_diffrn_radiation_wavelength 1.54187
_diffrn_reflns_av_R_equivalents 0.0485
_diffrn_reflns_av_unetI/netI 0.0532
_diffrn_reflns_Laue_measured_fraction_full 0.997
_diffrn_reflns_Laue_measured_fraction_max 0.996
_diffrn_reflns_limit_h_max 10
_diffrn_reflns_limit_h_min -13
_diffrn_reflns_limit_k_max 19
_diffrn_reflns_limit_k_min -19
_diffrn_reflns_limit_l_max 25
_diffrn_reflns_limit_l_min -20
_diffrn_reflns_number 35387
_diffrn_reflns_point_group_measured_fraction_full 0.994
_diffrn_reflns_point_group_measured_fraction_max 0.993
_diffrn_reflns_theta_full 67.687
_diffrn_reflns_theta_max 68.128
_diffrn_reflns_theta_min 3.480
_exptl_absorpt_coefficient_mu 0.760
_exptl_absorpt_correction_T_max 0.93
_exptl_absorpt_correction_T_min 0.62
_exptl_absorpt_correction_type multi-scan
_exptl_absorpt_process_details 'FS_ABSCOR (Rigaku, 2009)'
_exptl_crystal_colour colourless
_exptl_crystal_density_diffrn 1.182
_exptl_crystal_description stick
_exptl_crystal_F_000 1432
_exptl_crystal_size_max 0.59
_exptl_crystal_size_mid 0.13
_exptl_crystal_size_min 0.09
_refine_diff_density_max 0.213
_refine_diff_density_min -0.188
_refine_diff_density_rms 0.038
_refine_ls_abs_structure_details
;
 Flack x determined using 1521 quotients [(I+)-(I-)]/[(I+)+(I-)]
 (Parsons and Flack (2004), Acta Cryst. A60, s61).
;
_refine_ls_abs_structure_Flack -0.02(7)
_refine_ls_extinction_method none
_refine_ls_goodness_of_fit_ref 0.965
_refine_ls_hydrogen_treatment mixed
_refine_ls_matrix_type full
_refine_ls_number_parameters 451
_refine_ls_number_reflns 6866
_refine_ls_number_restraints 5
_refine_ls_restrained_S_all 0.964
_refine_ls_R_factor_all 0.0674
_refine_ls_R_factor_gt 0.0447
_refine_ls_shift/su_max 0.001
_refine_ls_shift/su_mean 0.000
_refine_ls_structure_factor_coef Fsqd
_refine_ls_weighting_details 'w=1/[\s^2^(Fo^2^)+(0.0495P)^2^] where P=(Fo^2^+2Fc^2^)/3'
_refine_ls_weighting_scheme calc
_refine_ls_wR_factor_gt 0.0897
_refine_ls_wR_factor_ref 0.1055
_reflns_Friedel_coverage 0.781
_reflns_Friedel_fraction_full 0.991
_reflns_Friedel_fraction_max 0.989
_reflns_number_gt 4546
_reflns_number_total 6866
_reflns_threshold_expression 'I > 2\s(I)'
_cod_data_source_file np500271u_si_005.cif
_cod_data_source_block Compound_4
_cod_depositor_comments 'Adding full bibliography for 1516618--1516621.cif.'
_cod_original_formula_sum 'C35 H42.40 O13.20'
_cod_database_code 1516618
_shelx_space_group_comment
;
The symmetry employed for this shelxl refinement is uniquely defined
by the following loop, which should always be used as a source of
symmetry information in preference to the above space-group names.
They are only intended as comments.
;
_shelx_estimated_absorpt_t_min 0.928
_shelx_estimated_absorpt_t_max 0.928
_shelxl_version_number 2012-9

loop_
_space_group_symop_operation_xyz
'x, y, z'
'x+1/2, -y+1/2, -z'
'-x, y+1/2, -z+1/2'
'-x+1/2, -y, z+1/2'

loop_
_atom_site_label
_atom_site_type_symbol
_atom_site_fract_x
_atom_site_fract_y
_atom_site_fract_z
_atom_site_U_iso_or_equiv
_atom_site_adp_type
_atom_site_occupancy
_atom_site_site_symmetry_order
_atom_site_calc_flag
_atom_site_refinement_flags_posn
_atom_site_refinement_flags_adp
_atom_site_refinement_flags_occupancy
O1 O -0.5829(3) 0.69555(16) 0.89593(12) 0.0793(8) Uani 1 1 d . . .
O2 O -0.6714(3) 0.5270(2) 0.95083(13) 0.0947(10) Uani 1 1 d . . .
O3 O -0.1114(2) 0.39214(16) 1.07962(11) 0.0745(7) Uani 1 1 d . . .
O4 O -0.4834(2) 0.41312(14) 0.86765(11) 0.0688(7) Uani 1 1 d . . .
O5 O -0.4451(3) 0.30753(17) 0.93216(13) 0.0969(10) Uani 1 1 d . . .
O6 O -0.0553(2) 0.27972(13) 0.96187(11) 0.0692(7) Uani 1 1 d . . .
H6 H -0.0246 0.2488 0.9896 0.104 Uiso 1 1 calc R U .
O7 O 0.0020(2) 0.55306(13) 0.98130(10) 0.0574(6) Uani 1 1 d . . .
O8 O 0.0924(2) 0.55058(16) 1.07567(12) 0.0737(7) Uani 1 1 d D . .
O9 O 0.0472(2) 0.44241(13) 0.85769(11) 0.0599(6) Uani 1 1 d . . .
O10 O 0.0007(3) 0.3858(2) 0.76386(13) 0.1175(12) Uani 1 1 d . . .
O11 O -0.5254(2) 0.57185(13) 0.85433(10) 0.0574(6) Uani 1 1 d . . .
O12 O -0.1157(2) 0.56929(14) 0.86499(10) 0.0599(6) Uani 1 1 d . . .
O13 O -0.2237(4) 0.68041(17) 0.89332(19) 0.1430(17) Uani 1 1 d . . .
C1 C 0.0660(3) 0.4034(2) 0.98806(16) 0.0601(9) Uani 1 1 d . . .
H1A H 0.1408 0.4320 0.9760 0.072 Uiso 1 1 calc R U .
H1B H 0.0774 0.3763 1.0298 0.072 Uiso 1 1 calc R U .
C2 C 0.0321(3) 0.3379(2) 0.93846(15) 0.0595(10) Uani 1 1 d . . .
C3 C -0.0378(3) 0.3906(2) 0.89084(15) 0.0513(8) Uani 1 1 d . . .
H3 H -0.0853 0.3548 0.8613 0.062 Uiso 1 1 calc R U .
C4 C -0.1170(3) 0.44492(19) 0.93347(13) 0.0478(8) Uani 1 1 d . . .
H4 H -0.1774 0.4049 0.9508 0.057 Uiso 1 1 calc R U .
C5 C -0.1899(3) 0.51635(19) 0.90444(15) 0.0500(8) Uani 1 1 d . . .
H5 H -0.2233 0.5515 0.9394 0.060 Uiso 1 1 calc R U .
C6 C -0.2918(3) 0.4824(2) 0.86510(15) 0.0529(9) Uani 1 1 d . . .
C7 C -0.4047(3) 0.46876(19) 0.90223(16) 0.0533(9) Uani 1 1 d . . .
H7 H -0.3847 0.4425 0.9438 0.064 Uiso 1 1 calc R U .
C8 C -0.4735(3) 0.5499(2) 0.91367(14) 0.0527(9) Uani 1 1 d . . .
H8 H -0.4172 0.5953 0.9270 0.063 Uiso 1 1 calc R U .
C9 C -0.5670(4) 0.5374(2) 0.96482(18) 0.0627(10) Uani 1 1 d . . .
C10 C -0.5281(3) 0.5355(2) 1.03449(16) 0.0559(9) Uani 1 1 d . . .
C11 C -0.3978(3) 0.5549(2) 1.04207(14) 0.0560(9) Uani 1 1 d . . .
H11 H -0.3731 0.6090 1.0283 0.067 Uiso 1 1 calc R U .
C12 C -0.3142(3) 0.5062(2) 1.06545(14) 0.0556(9) Uani 1 1 d . . .
H12 H -0.3360 0.4503 1.0765 0.067 Uiso 1 1 calc R U .
C13 C -0.1872(3) 0.5313(2) 1.07623(15) 0.0538(9) Uani 1 1 d . . .
H13 H -0.1688 0.5841 1.0525 0.065 Uiso 1 1 calc R U .
C14 C -0.1090(3) 0.4592(2) 1.05258(15) 0.0549(9) Uani 1 1 d . . .
C15 C -0.0368(3) 0.46704(19) 0.99088(14) 0.0493(8) Uani 1 1 d . . .
C16 C 0.1382(4) 0.2909(3) 0.9114(2) 0.0857(13) Uani 1 1 d . . .
H16A H 0.1952 0.3314 0.8941 0.129 Uiso 1 1 calc R U .
H16B H 0.1114 0.2530 0.8777 0.129 Uiso 1 1 calc R U .
H16C H 0.1762 0.2580 0.9449 0.129 Uiso 1 1 calc R U .
C47 C 0.0597(4) 0.4331(2) 0.7952(2) 0.0757(12) Uani 1 1 d . . .
C48 C 0.1573(4) 0.4877(3) 0.7710(2) 0.1041(16) Uani 1 1 d . . .
H48A H 0.1905 0.4628 0.7324 0.156 Uiso 1 1 calc R U .
H48B H 0.2196 0.4923 0.8031 0.156 Uiso 1 1 calc R U .
H48C H 0.1259 0.5438 0.7614 0.156 Uiso 1 1 calc R U .
C49 C -0.1442(5) 0.6509(3) 0.8632(2) 0.0944(16) Uani 1 1 d . . .
C50 C -0.0629(6) 0.6974(3) 0.8194(3) 0.154(3) Uani 1 1 d . . .
H50A H -0.0902 0.7557 0.8150 0.231 Uiso 1 1 calc R U .
H50B H -0.0633 0.6699 0.7779 0.231 Uiso 1 1 calc R U .
H50C H 0.0178 0.6969 0.8366 0.231 Uiso 1 1 calc R U .
C17 C -0.2838(4) 0.4658(2) 0.80403(17) 0.0767(12) Uani 1 1 d . . .
H17A H -0.3507 0.4444 0.7819 0.092 Uiso 1 1 calc R U .
H17B H -0.2112 0.4752 0.7823 0.092 Uiso 1 1 calc R U .
C22 C -0.4917(4) 0.3323(2) 0.8849(2) 0.0644(11) Uani 1 1 d . . .
C23 C -0.5638(4) 0.2834(2) 0.83879(19) 0.0755(12) Uani 1 1 d . . .
H23A H -0.5907 0.2309 0.8585 0.113 Uiso 1 1 calc R U .
H23B H -0.5153 0.2703 0.8016 0.113 Uiso 1 1 calc R U .
H23C H -0.6328 0.3168 0.8259 0.113 Uiso 1 1 calc R U .
C24 C -0.5794(3) 0.6474(2) 0.85201(18) 0.0582(9) Uani 1 1 d . . .
C25 C -0.6354(3) 0.6617(2) 0.78941(16) 0.0536(9) Uani 1 1 d . . .
C26 C -0.6096(3) 0.6121(2) 0.73704(16) 0.0593(9) Uani 1 1 d . . .
H26 H -0.5535 0.5677 0.7406 0.071 Uiso 1 1 calc R U .
C27 C -0.6649(4) 0.6270(2) 0.67971(17) 0.0674(10) Uani 1 1 d . . .
H27 H -0.6464 0.5933 0.6439 0.081 Uiso 1 1 calc R U .
C28 C -0.7471(4) 0.6909(3) 0.6748(2) 0.0743(12) Uani 1 1 d . . .
H28 H -0.7855 0.7012 0.6356 0.089 Uiso 1 1 calc R U .
C29 C -0.7736(4) 0.7399(2) 0.72636(19) 0.0756(12) Uani 1 1 d . . .
H29 H -0.8309 0.7835 0.7229 0.091 Uiso 1 1 calc R U .
C30 C -0.7172(4) 0.7257(2) 0.78330(17) 0.0683(11) Uani 1 1 d . . .
H30 H -0.7350 0.7604 0.8186 0.082 Uiso 1 1 calc R U .
C19 C -0.5971(4) 0.6060(3) 1.06863(19) 0.0868(12) Uani 1 1 d . . .
H19A H -0.5843 0.6596 1.0466 0.130 Uiso 1 1 calc R U .
H19B H -0.5688 0.6108 1.1123 0.130 Uiso 1 1 calc R U .
H19C H -0.6820 0.5925 1.0687 0.130 Uiso 1 1 calc R U .
C18 C -0.5647(4) 0.4501(2) 1.06220(17) 0.0755(11) Uani 1 1 d . . .
H18A H -0.5461 0.4489 1.1074 0.113 Uiso 1 1 calc R U .
H18B H -0.5212 0.4050 1.0406 0.113 Uiso 1 1 calc R U .
H18C H -0.6502 0.4418 1.0562 0.113 Uiso 1 1 calc R U .
C20 C -0.1652(4) 0.5445(3) 1.14758(15) 0.0818(13) Uani 1 1 d . . .
H20A H -0.1725 0.4905 1.1697 0.123 Uiso 1 1 calc R U .
H20B H -0.2239 0.5842 1.1644 0.123 Uiso 1 1 calc R U .
H20C H -0.0852 0.5672 1.1540 0.123 Uiso 1 1 calc R U .
C34 C 0.0695(3) 0.5877(2) 1.02763(19) 0.0632(10) Uani 1 1 d . . .
C35 C 0.1061(4) 0.6756(2) 1.0110(2) 0.0849(13) Uani 1 1 d . . .
H35A H 0.1485 0.7007 1.0468 0.127 Uiso 1 1 calc R U .
H35B H 0.0354 0.7092 1.0015 0.127 Uiso 1 1 calc R U .
H35C H 0.1583 0.6743 0.9740 0.127 Uiso 1 1 calc R U .
O1W O 0.1610(19) 0.6620(12) 1.1890(8) 0.140(6) Uiso 0.2 1 d D . P
H1W H 0.122(15) 0.635(12) 1.160(7) 0.210 Uiso 0.2 1 d D U P
H2W H 0.18(3) 0.714(6) 1.186(6) 0.210 Uiso 0.2 1 d D U P

loop_
_atom_site_aniso_label
_atom_site_aniso_U_11
_atom_site_aniso_U_22
_atom_site_aniso_U_33
_atom_site_aniso_U_23
_atom_site_aniso_U_13
_atom_site_aniso_U_12
O1 0.091(2) 0.0715(16) 0.0757(17) -0.0080(14) -0.0197(16) 0.0127(16)
O2 0.055(2) 0.140(3) 0.089(2) 0.0266(18) -0.0090(16) -0.022(2)
O3 0.0827(19) 0.0758(16) 0.0651(15) 0.0150(14) 0.0105(15) 0.0174(16)
O4 0.0736(18) 0.0491(12) 0.0838(17) 0.0081(12) -0.0255(14) -0.0103(13)
O5 0.132(3) 0.0695(17) 0.090(2) 0.0239(15) -0.015(2) -0.0175(18)
O6 0.078(2) 0.0548(13) 0.0750(15) 0.0069(12) -0.0005(14) 0.0002(14)
O7 0.0594(16) 0.0543(12) 0.0583(13) -0.0052(11) -0.0069(12) -0.0036(12)
O8 0.0692(18) 0.0809(16) 0.0711(17) -0.0098(14) -0.0203(15) -0.0002(15)
O9 0.0558(17) 0.0643(13) 0.0595(14) -0.0069(12) 0.0109(12) -0.0119(13)
O10 0.142(3) 0.145(3) 0.0652(17) -0.0319(18) 0.0312(19) -0.072(3)
O11 0.0635(17) 0.0524(12) 0.0563(13) 0.0071(11) -0.0124(12) 0.0010(12)
O12 0.0652(17) 0.0555(13) 0.0588(13) 0.0075(11) 0.0106(13) -0.0045(13)
O13 0.179(4) 0.0576(17) 0.193(4) 0.015(2) 0.111(3) 0.018(2)
C1 0.053(2) 0.063(2) 0.065(2) -0.0057(18) -0.0017(18) 0.009(2)
C2 0.063(3) 0.0565(19) 0.059(2) -0.0021(18) 0.005(2) 0.005(2)
C3 0.048(2) 0.0551(18) 0.0503(18) -0.0046(16) 0.0053(17) -0.0073(18)
C4 0.047(2) 0.0524(17) 0.0444(17) -0.0008(15) -0.0007(16) -0.0020(17)
C5 0.050(2) 0.0540(18) 0.0455(18) 0.0050(16) 0.0038(17) 0.0023(17)
C6 0.058(3) 0.0572(19) 0.0434(18) 0.0034(16) -0.0090(17) 0.0034(18)
C7 0.054(2) 0.0521(18) 0.0539(19) 0.0072(16) -0.0112(18) -0.0043(18)
C8 0.053(2) 0.0566(18) 0.0482(18) 0.0094(16) -0.0095(17) -0.0058(18)
C9 0.051(3) 0.066(2) 0.072(2) 0.0073(19) -0.006(2) -0.006(2)
C10 0.044(2) 0.069(2) 0.055(2) 0.0073(18) 0.0052(17) 0.0028(19)
C11 0.059(3) 0.063(2) 0.0462(18) 0.0060(16) 0.0063(18) 0.004(2)
C12 0.062(3) 0.062(2) 0.0429(18) 0.0029(16) 0.0057(18) 0.007(2)
C13 0.052(2) 0.065(2) 0.0443(18) -0.0023(17) -0.0014(17) 0.0065(19)
C14 0.055(2) 0.062(2) 0.0477(19) -0.0006(17) -0.0089(17) 0.007(2)
C15 0.051(2) 0.0492(17) 0.0480(18) -0.0029(15) -0.0030(17) 0.0000(17)
C16 0.081(3) 0.085(3) 0.091(3) -0.013(2) 0.014(3) 0.028(3)
C47 0.085(3) 0.077(3) 0.065(3) -0.013(2) 0.024(2) -0.017(3)
C48 0.104(4) 0.110(3) 0.098(3) -0.005(3) 0.046(3) -0.040(3)
C49 0.127(5) 0.055(2) 0.101(3) 0.006(2) 0.045(3) -0.002(3)
C50 0.210(7) 0.074(3) 0.177(5) 0.030(3) 0.117(5) -0.006(4)
C17 0.074(3) 0.103(3) 0.053(2) -0.002(2) -0.009(2) -0.002(3)
C22 0.067(3) 0.054(2) 0.073(3) 0.006(2) 0.011(2) -0.001(2)
C23 0.071(3) 0.056(2) 0.099(3) -0.013(2) 0.004(2) -0.004(2)
C24 0.058(3) 0.0504(19) 0.067(2) 0.0059(19) -0.006(2) 0.0005(19)
C25 0.057(3) 0.0491(18) 0.055(2) 0.0102(17) -0.0041(18) -0.0024(17)
C26 0.053(2) 0.061(2) 0.064(2) 0.0106(19) -0.0010(19) 0.001(2)
C27 0.070(3) 0.074(2) 0.058(2) 0.009(2) -0.004(2) -0.013(2)
C28 0.077(3) 0.076(3) 0.070(3) 0.023(2) -0.017(2) -0.004(2)
C29 0.073(3) 0.071(2) 0.083(3) 0.017(2) -0.016(2) 0.017(2)
C30 0.079(3) 0.057(2) 0.069(2) 0.0029(19) -0.011(2) 0.013(2)
C19 0.069(3) 0.092(3) 0.100(3) -0.012(2) 0.009(3) 0.018(3)
C18 0.069(3) 0.082(3) 0.075(2) 0.017(2) 0.009(2) -0.008(2)
C20 0.091(3) 0.107(3) 0.047(2) -0.018(2) -0.010(2) 0.012(3)
C34 0.053(3) 0.065(2) 0.071(2) -0.014(2) -0.013(2) 0.000(2)
C35 0.081(3) 0.060(2) 0.114(3) -0.010(2) -0.023(3) -0.008(2)

loop_
_atom_type_symbol
_atom_type_description
_atom_type_scat_dispersion_real
_atom_type_scat_dispersion_imag
_atom_type_scat_source
C C 0.0181 0.0091 'International Tables Vol C Tables 4.2.6.8 and 6.1.1.4'
H H 0.0000 0.0000 'International Tables Vol C Tables 4.2.6.8 and 6.1.1.4'
O O 0.0492 0.0322 'International Tables Vol C Tables 4.2.6.8 and 6.1.1.4'

loop_
_geom_angle_atom_site_label_1
_geom_angle_atom_site_label_2
_geom_angle_atom_site_label_3
_geom_angle
C22 O4 C7 119.4(3)
C2 O6 H6 109.5
C34 O7 C15 116.8(3)
C47 O9 C3 119.1(3)
C24 O11 C8 115.7(3)
C49 O12 C5 116.1(3)
C2 C1 C15 106.6(3)
C2 C1 H1A 110.4
C15 C1 H1A 110.4
C2 C1 H1B 110.4
C15 C1 H1B 110.4
H1A C1 H1B 108.6
O6 C2 C16 110.6(3)
O6 C2 C1 111.9(3)
C16 C2 C1 113.4(3)
O6 C2 C3 103.1(3)
C16 C2 C3 115.2(3)
C1 C2 C3 102.0(3)
O9 C3 C2 106.9(3)
O9 C3 C4 110.5(2)
C2 C3 C4 102.7(2)
O9 C3 H3 112.1
C2 C3 H3 112.1
C4 C3 H3 112.1
C5 C4 C3 119.6(2)
C5 C4 C15 117.3(2)
C3 C4 C15 104.4(3)
C5 C4 H4 104.7
C3 C4 H4 104.7
C15 C4 H4 104.7
O12 C5 C6 109.1(3)
O12 C5 C4 110.6(3)
C6 C5 C4 111.3(3)
O12 C5 H5 108.6
C6 C5 H5 108.6
C4 C5 H5 108.6
C17 C6 C7 122.5(3)
C17 C6 C5 123.8(4)
C7 C6 C5 113.8(3)
O4 C7 C6 109.9(3)
O4 C7 C8 106.6(3)
C6 C7 C8 112.9(3)
O4 C7 H7 109.1
C6 C7 H7 109.1
C8 C7 H7 109.1
O11 C8 C9 111.9(3)
O11 C8 C7 105.9(3)
C9 C8 C7 110.7(3)
O11 C8 H8 109.4
C9 C8 H8 109.4
C7 C8 H8 109.4
O2 C9 C8 120.7(3)
O2 C9 C10 120.2(4)
C8 C9 C10 119.1(3)
C11 C10 C18 113.7(3)
C11 C10 C9 112.0(3)
C18 C10 C9 107.9(3)
C11 C10 C19 107.0(3)
C18 C10 C19 109.1(3)
C9 C10 C19 106.9(3)
C12 C11 C10 128.0(3)
C12 C11 H11 116.0
C10 C11 H11 116.0
C11 C12 C13 125.6(3)
C11 C12 H12 117.2
C13 C12 H12 117.2
C12 C13 C14 107.5(3)
C12 C13 C20 109.7(3)
C14 C13 C20 109.2(3)
C12 C13 H13 110.1
C14 C13 H13 110.1
C20 C13 H13 110.1
O3 C14 C13 119.4(3)
O3 C14 C15 118.9(3)
C13 C14 C15 121.4(3)
O7 C15 C1 112.8(3)
O7 C15 C14 110.7(2)
C1 C15 C14 112.1(3)
O7 C15 C4 106.2(2)
C1 C15 C4 105.0(2)
C14 C15 C4 109.7(3)
C2 C16 H16A 109.5
C2 C16 H16B 109.5
H16A C16 H16B 109.5
C2 C16 H16C 109.5
H16A C16 H16C 109.5
H16B C16 H16C 109.5
O10 C47 O9 123.8(4)
O10 C47 C48 125.5(4)
O9 C47 C48 110.7(4)
C47 C48 H48A 109.5
C47 C48 H48B 109.5
H48A C48 H48B 109.5
C47 C48 H48C 109.5
H48A C48 H48C 109.5
H48B C48 H48C 109.5
O13 C49 O12 123.1(4)
O13 C49 C50 126.5(4)
O12 C49 C50 110.4(4)
C49 C50 H50A 109.5
C49 C50 H50B 109.5
H50A C50 H50B 109.5
C49 C50 H50C 109.5
H50A C50 H50C 109.5
H50B C50 H50C 109.5
C6 C17 H17A 120.0
C6 C17 H17B 120.0
H17A C17 H17B 120.0
O5 C22 O4 120.8(4)
O5 C22 C23 128.0(3)
O4 C22 C23 111.2(4)
C22 C23 H23A 109.5
C22 C23 H23B 109.5
H23A C23 H23B 109.5
C22 C23 H23C 109.5
H23A C23 H23C 109.5
H23B C23 H23C 109.5
O1 C24 O11 123.5(3)
O1 C24 C25 125.3(3)
O11 C24 C25 111.1(3)
C30 C25 C26 118.9(3)
C30 C25 C24 118.7(3)
C26 C25 C24 122.4(3)
C27 C26 C25 120.5(3)
C27 C26 H26 119.8
C25 C26 H26 119.7
C28 C27 C26 119.6(4)
C28 C27 H27 120.2
C26 C27 H27 120.2
C29 C28 C27 120.3(4)
C29 C28 H28 119.9
C27 C28 H28 119.9
C28 C29 C30 120.1(4)
C28 C29 H29 120.0
C30 C29 H29 120.0
C25 C30 C29 120.7(4)
C25 C30 H30 119.7
C29 C30 H30 119.7
C10 C19 H19A 109.5
C10 C19 H19B 109.5
H19A C19 H19B 109.5
C10 C19 H19C 109.5
H19A C19 H19C 109.5
H19B C19 H19C 109.5
C10 C18 H18A 109.5
C10 C18 H18B 109.5
H18A C18 H18B 109.5
C10 C18 H18C 109.5
H18A C18 H18C 109.5
H18B C18 H18C 109.5
C13 C20 H20A 109.5
C13 C20 H20B 109.5
H20A C20 H20B 109.5
C13 C20 H20C 109.5
H20A C20 H20C 109.5
H20B C20 H20C 109.5
O8 C34 O7 122.1(3)
O8 C34 C35 126.6(4)
O7 C34 C35 111.3(3)
C34 C35 H35A 109.5
C34 C35 H35B 109.5
H35A C35 H35B 109.5
C34 C35 H35C 109.5
H35A C35 H35C 109.5
H35B C35 H35C 109.5
H1W O1W H2W 123(10)

loop_
_geom_bond_atom_site_label_1
_geom_bond_atom_site_label_2
_geom_bond_distance
O1 C24 1.204(4)
O2 C9 1.224(4)
O3 C14 1.210(4)
O4 C22 1.337(4)
O4 C7 1.449(4)
O5 C22 1.196(4)
O6 C2 1.438(4)
O6 H6 0.8400
O7 C34 1.357(4)
O7 C15 1.449(4)
O8 C34 1.203(4)
O9 C47 1.338(4)
O9 C3 1.444(4)
O10 C47 1.202(5)
O11 C24 1.347(4)
O11 C8 1.428(3)
O12 C49 1.335(5)
O12 C5 1.450(4)
O13 C49 1.195(5)
C1 C2 1.527(4)
C1 C15 1.538(4)
C1 H1A 0.9900
C1 H1B 0.9900
C2 C16 1.520(5)
C2 C3 1.528(4)
C3 C4 1.535(4)
C3 H3 1.0000
C4 C5 1.529(4)
C4 C15 1.554(4)
C4 H4 1.0000
C5 C6 1.517(5)
C5 H5 1.0000
C6 C17 1.322(4)
C6 C7 1.510(5)
C7 C8 1.523(4)
C7 H7 1.0000
C8 C9 1.523(5)
C8 H8 1.0000
C9 C10 1.538(5)
C10 C11 1.508(5)
C10 C18 1.534(5)
C10 C19 1.543(5)
C11 C12 1.315(4)
C11 H11 0.9500
C12 C13 1.502(5)
C12 H12 0.9500
C13 C14 1.528(5)
C13 C20 1.544(4)
C13 H13 1.0000
C14 C15 1.543(5)
C16 H16A 0.9800
C16 H16B 0.9800
C16 H16C 0.9800
C47 C48 1.491(5)
C48 H48A 0.9800
C48 H48B 0.9800
C48 H48C 0.9800
C49 C50 1.498(6)
C50 H50A 0.9800
C50 H50B 0.9800
C50 H50C 0.9800
C17 H17A 0.9500
C17 H17B 0.9500
C22 C23 1.487(5)
C23 H23A 0.9800
C23 H23B 0.9800
C23 H23C 0.9800
C24 C25 1.484(5)
C25 C30 1.378(5)
C25 C26 1.390(4)
C26 C27 1.384(4)
C26 H26 0.9500
C27 C28 1.377(5)
C27 H27 0.9500
C28 C29 1.372(5)
C28 H28 0.9500
C29 C30 1.380(5)
C29 H29 0.9500
C30 H30 0.9500
C19 H19A 0.9800
C19 H19B 0.9800
C19 H19C 0.9800
C18 H18A 0.9800
C18 H18B 0.9800
C18 H18C 0.9800
C20 H20A 0.9800
C20 H20B 0.9800
C20 H20C 0.9800
C34 C35 1.497(5)
C35 H35A 0.9800
C35 H35B 0.9800
C35 H35C 0.9800
O1W H1W 0.87(5)
O1W H2W 0.85(5)

loop_
_geom_torsion_atom_site_label_1
_geom_torsion_atom_site_label_2
_geom_torsion_atom_site_label_3
_geom_torsion_atom_site_label_4
_geom_torsion
C15 C1 C2 O6 -76.1(3)
C15 C1 C2 C16 157.9(3)
C15 C1 C2 C3 33.5(3)
C47 O9 C3 C2 118.2(3)
C47 O9 C3 C4 -130.7(3)
O6 C2 C3 O9 -171.4(2)
C16 C2 C3 O9 -50.8(4)
C1 C2 C3 O9 72.5(3)
O6 C2 C3 C4 72.3(3)
C16 C2 C3 C4 -167.1(3)
C1 C2 C3 C4 -43.9(3)
O9 C3 C4 C5 57.7(4)
C2 C3 C4 C5 171.5(3)
O9 C3 C4 C15 -75.9(3)
C2 C3 C4 C15 37.9(3)
C49 O12 C5 C6 90.3(4)
C49 O12 C5 C4 -147.0(3)
C3 C4 C5 O12 -50.2(4)
C15 C4 C5 O12 77.6(3)
C3 C4 C5 C6 71.2(4)
C15 C4 C5 C6 -160.9(3)
O12 C5 C6 C17 31.9(4)
C4 C5 C6 C17 -90.4(4)
O12 C5 C6 C7 -148.4(3)
C4 C5 C6 C7 89.3(3)
C22 O4 C7 C6 102.1(3)
C22 O4 C7 C8 -135.2(3)
C17 C6 C7 O4 17.6(4)
C5 C6 C7 O4 -162.1(2)
C17 C6 C7 C8 -101.2(4)
C5 C6 C7 C8 79.1(3)
C24 O11 C8 C9 66.5(4)
C24 O11 C8 C7 -172.7(3)
O4 C7 C8 O11 -47.4(3)
C6 C7 C8 O11 73.3(3)
O4 C7 C8 C9 74.2(3)
C6 C7 C8 C9 -165.1(3)
O11 C8 C9 O2 16.8(5)
C7 C8 C9 O2 -101.1(4)
O11 C8 C9 C10 -164.9(3)
C7 C8 C9 C10 77.1(4)
O2 C9 C10 C11 -176.4(4)
C8 C9 C10 C11 5.3(4)
O2 C9 C10 C18 57.6(5)
C8 C9 C10 C18 -120.6(3)
O2 C9 C10 C19 -59.6(5)
C8 C9 C10 C19 122.1(3)
C18 C10 C11 C12 4.5(5)
C9 C10 C11 C12 -118.2(4)
C19 C10 C11 C12 125.0(4)
C10 C11 C12 C13 -175.2(3)
C11 C12 C13 C14 -135.7(3)
C11 C12 C13 C20 105.6(4)
C12 C13 C14 O3 -66.5(4)
C20 C13 C14 O3 52.5(4)
C12 C13 C14 C15 107.0(3)
C20 C13 C14 C15 -134.0(3)
C34 O7 C15 C1 -68.5(3)
C34 O7 C15 C14 58.0(4)
C34 O7 C15 C4 177.0(3)
C2 C1 C15 O7 -125.4(3)
C2 C1 C15 C14 108.9(3)
C2 C1 C15 C4 -10.2(3)
O3 C14 C15 O7 -153.5(3)
C13 C14 C15 O7 33.0(4)
O3 C14 C15 C1 -26.6(4)
C13 C14 C15 C1 159.9(3)
O3 C14 C15 C4 89.7(4)
C13 C14 C15 C4 -83.9(3)
C5 C4 C15 O7 -32.2(4)
C3 C4 C15 O7 102.6(3)
C5 C4 C15 C1 -151.9(3)
C3 C4 C15 C1 -17.1(3)
C5 C4 C15 C14 87.4(3)
C3 C4 C15 C14 -137.7(3)
C3 O9 C47 O10 2.9(6)
C3 O9 C47 C48 -175.9(3)
C5 O12 C49 O13 2.0(7)
C5 O12 C49 C50 -178.3(4)
C7 O4 C22 O5 7.9(6)
C7 O4 C22 C23 -172.4(3)
C8 O11 C24 O1 1.6(5)
C8 O11 C24 C25 -177.1(3)
O1 C24 C25 C30 -13.8(6)
O11 C24 C25 C30 164.9(3)
O1 C24 C25 C26 167.3(4)
O11 C24 C25 C26 -14.1(5)
C30 C25 C26 C27 0.2(5)
C24 C25 C26 C27 179.2(3)
C25 C26 C27 C28 -0.7(5)
C26 C27 C28 C29 0.3(6)
C27 C28 C29 C30 0.6(6)
C26 C25 C30 C29 0.6(6)
C24 C25 C30 C29 -178.4(4)
C28 C29 C30 C25 -1.0(6)
C15 O7 C34 O8 -2.9(5)
C15 O7 C34 C35 178.5(3)
